data_1527466
loop_
_publ_author_name
'Haegele, R.'
'Babel, D.'
'Verscharen, W.'
'Dance, J.M.'
'Tressaud, A.'

_publ_section_title
;
 Die Verfeinerung der Weberitstruktur der Verbindung Na2 Ni Fe F7
;
_journal_name_full 'Journal of Solid State Chemistry'
_journal_page_first 77
_journal_page_last 84
_journal_volume 24
_journal_year 1978
_chemical_formula_sum 'F7 Fe Na2 Ni'
_chemical_name_systematic 'Na2 Ni Fe F7'
_space_group_IT_number 44
_symmetry_space_group_name_Hall 'I 2 -2'
_symmetry_space_group_name_H-M 'I m m 2'
_cell_angle_alpha 90
_cell_angle_beta 90
_cell_angle_gamma 90
_cell_formula_units_Z 4
_cell_length_a 7.245
_cell_length_b 10.32
_cell_length_c 7.458
_cell_volume 557.623
_citation_journal_id_ASTM JSSCBI
_cod_data_source_file Haegele_JSSCBI_1978_1251.cif
_cod_data_source_block F7Fe1Na2Ni1
_cod_original_cell_volume 557.6227
_cod_original_formula_sum 'F7 Fe1 Na2 Ni1'
_cod_database_code 1527466

loop_
_symmetry_equiv_pos_as_xyz
x,y,z
-x,-y,z
-x,y,z
x,-y,z
x+1/2,y+1/2,z+1/2
-x+1/2,-y+1/2,z+1/2
-x+1/2,y+1/2,z+1/2
x+1/2,-y+1/2,z+1/2

loop_
_atom_site_label
_atom_site_type_symbol
_atom_site_fract_x
_atom_site_fract_y
_atom_site_fract_z
_atom_site_occupancy
_atom_site_U_iso_or_equiv
F4 F-1 0 0.3352 0.0174 1 0.0
Na1 Na+1 0.2445 0 0.4895 1 0.0
F1 F-1 0 0 0.8998 1 0.0
Na2 Na+1 0 0.2479 0.7541 1 0.0
F2 F-1 0 0.5 0.6054 1 0.0
F6 F-1 0.3047 0.1341 0.8122 1 0.0
Fe1 Fe+3 0 0.251 0.2471 1 0.0
F3 F-1 0 0.1573 0.4772 1 0.0
F5 F-1 0.198 0.1329 0.1816 1 0.0
Ni1 Ni+2 0.2504 0 -0.0028 1 0.0
